data_2225023
loop_
_publ_author_name
'Okuniewski, Andrzej'
'Chojnacki, Jaroslaw'
'Becker, Barbara'

_publ_section_title
;
 <i>N</i>-Benzoyl-<i>N</i>'-phenylurea
;
_journal_coeditor_code IM2175
_journal_issue 2
_journal_name_full 'Acta Crystallographica Section E'
_journal_page_first o414
_journal_paper_doi 10.1107/S1600536810001807
_journal_volume 66
_journal_year 2010
_chemical_formula_iupac 'C14 H12 N2 O2'
_chemical_formula_moiety 'C14 H12 N2 O2'
_chemical_formula_sum 'C14 H12 N2 O2'
_chemical_formula_weight 240.26
_chemical_melting_point 482(2)
_chemical_name_systematic
;
<i>N</i>-Benzoyl-<i>N</i>'-phenylurea
;
_space_group_IT_number 14
_symmetry_cell_setting monoclinic
_symmetry_space_group_name_Hall '-P 2ybc'
_symmetry_space_group_name_H-M 'P 1 21/c 1'
_atom_sites_solution_hydrogens difmap
_atom_sites_solution_primary direct
_atom_sites_solution_secondary difmap
_audit_conform_dict_name cif_core.dic
_audit_conform_dict_version 2.4
_audit_creation_method 'WinGX routine CIF_UPDATE'
_cell_angle_alpha 90
_cell_angle_beta 128.716(4)
_cell_angle_gamma 90
_cell_formula_units_Z 4
_cell_length_a 15.5641(8)
_cell_length_b 4.6564(3)
_cell_length_c 21.1029(15)
_cell_measurement_reflns_used 2481
_cell_measurement_temperature 150(2)
_cell_measurement_theta_max 28.3943
_cell_measurement_theta_min 2.47
_cell_volume 1193.31(15)
_computing_cell_refinement
;
CrysAlis Pro (Oxford Diffraction, 2009)
;
_computing_data_collection
;
CrysAlis Pro (Oxford Diffraction, 2009)
;
_computing_data_reduction
;
CrysAlis Pro (Oxford Diffraction, 2009)
;
_computing_molecular_graphics '<i>ORTEP-3 for Windows</i> (Farrugia, 1997)'
_computing_publication_material
;
<i>WinGX</i> (Farrugia, 1999) and PLATON (Spek, 2009)
;
_computing_structure_refinement '<i>SHELXL97</i> (Sheldrick, 2008)'
_computing_structure_solution '<i>SHELXS97</i> (Sheldrick, 2008)'
_diffrn_ambient_temperature 150(2)
_diffrn_detector_area_resol_mean 8.1883
_diffrn_measured_fraction_theta_full 0.999
_diffrn_measured_fraction_theta_max 0.999
_diffrn_measurement_device_type
;
Oxford Diffraction Xcalibur diffractometer with a
Sapphire2 (large Be window) detector
;
_diffrn_measurement_method \w
_diffrn_radiation_monochromator graphite
_diffrn_radiation_source 'Mo K\a radiation'
_diffrn_radiation_type MoK\a
_diffrn_radiation_wavelength 0.71073
_diffrn_reflns_av_R_equivalents 0.0221
_diffrn_reflns_limit_h_max 9
_diffrn_reflns_limit_h_min -18
_diffrn_reflns_limit_k_max 5
_diffrn_reflns_limit_k_min -3
_diffrn_reflns_limit_l_max 25
_diffrn_reflns_limit_l_min -21
_diffrn_reflns_number 4425
_diffrn_reflns_theta_full 25.49
_diffrn_reflns_theta_max 25.49
_diffrn_reflns_theta_min 2.47
_exptl_absorpt_coefficient_mu 0.091
_exptl_absorpt_correction_T_max 0.993
_exptl_absorpt_correction_T_min 0.971
_exptl_absorpt_correction_type analytical
_exptl_absorpt_process_details
;
[CrysAlis Pro (Oxford Diffraction, 2009); analytical numeric absorption
correction using a multi-faceted crystal model based on expressions derived
by Clark & Reid (1995)]
;
_exptl_crystal_colour colourless
_exptl_crystal_density_diffrn 1.337
_exptl_crystal_density_method 'not measured'
_exptl_crystal_description needle
_exptl_crystal_F_000 504
_exptl_crystal_size_max 0.5366
_exptl_crystal_size_mid 0.1027
_exptl_crystal_size_min 0.0901
_refine_diff_density_max 0.216
_refine_diff_density_min -0.138
_refine_ls_extinction_method none
_refine_ls_goodness_of_fit_ref 0.938
_refine_ls_hydrogen_treatment refxyz
_refine_ls_matrix_type full
_refine_ls_number_parameters 211
_refine_ls_number_reflns 2221
_refine_ls_number_restraints 0
_refine_ls_restrained_S_all 0.938
_refine_ls_R_factor_all 0.0587
_refine_ls_R_factor_gt 0.0394
_refine_ls_shift/su_max 0
_refine_ls_shift/su_mean 0
_refine_ls_structure_factor_coef Fsqd
_refine_ls_weighting_details 'calc w=1/[\s^2^(Fo^2^)+(0.0656P)^2^+0.0000P] where P=(Fo^2^+2Fc^2^)/3'
_refine_ls_weighting_scheme calc
_refine_ls_wR_factor_gt 0.0919
_refine_ls_wR_factor_ref 0.0984
_reflns_number_gt 1575
_reflns_number_total 2221
_reflns_threshold_expression I>2\s(I)
_cod_data_source_file im2175.cif
_cod_data_source_block I
_cod_original_sg_symbol_H-M 'P 21/c'
_cod_database_code 2225023
_cod_database_fobs_code 2225023

loop_
_symmetry_equiv_pos_as_xyz
'x, y, z'
'-x, y+1/2, -z+1/2'
'-x, -y, -z'
'x, -y-1/2, z-1/2'

loop_
_atom_site_type_symbol
_atom_site_label
_atom_site_fract_x
_atom_site_fract_y
_atom_site_fract_z
_atom_site_U_iso_or_equiv
_atom_site_adp_type
_atom_site_calc_flag
_atom_site_refinement_flags
_atom_site_occupancy
_atom_site_disorder_assembly
_atom_site_disorder_group
O O1 0.58625(7) 0.6582(2) -0.00745(6) 0.0384(3) Uani d . 1 . .
O O2 0.82393(7) 0.2951(2) 0.21526(6) 0.0396(3) Uani d . 1 . .
N N1 0.77093(9) 0.6517(3) 0.09887(7) 0.0295(3) Uani d . 1 . .
N N2 0.64890(9) 0.3566(3) 0.09771(7) 0.0284(3) Uani d . 1 . .
C C1 0.66640(10) 0.5660(3) 0.05886(8) 0.0274(3) Uani d . 1 . .
C C2 0.72519(10) 0.2381(3) 0.17319(8) 0.0282(3) Uani d . 1 . .
C C11 0.81196(11) 0.8530(3) 0.07373(9) 0.0297(4) Uani d . 1 . .
C C12 0.74750(12) 0.9966(3) -0.00011(9) 0.0330(4) Uani d . 1 . .
C C13 0.79673(13) 1.1897(4) -0.01876(10) 0.0393(4) Uani d . 1 . .
C C14 0.90876(14) 1.2390(4) 0.03479(11) 0.0469(5) Uani d . 1 . .
C C15 0.97228(13) 1.0949(4) 0.10784(12) 0.0516(5) Uani d . 1 . .
C C16 0.92476(12) 0.9038(4) 0.12780(11) 0.0411(4) Uani d . 1 . .
C C21 0.68355(10) 0.0351(3) 0.20329(8) 0.0275(3) Uani d . 1 . .
C C22 0.75435(12) -0.0253(3) 0.28626(9) 0.0336(4) Uani d . 1 . .
C C23 0.72257(13) -0.2128(4) 0.31894(10) 0.0389(4) Uani d . 1 . .
C C24 0.61969(13) -0.3423(4) 0.26921(10) 0.0390(4) Uani d . 1 . .
C C25 0.54898(12) -0.2851(3) 0.18661(10) 0.0368(4) Uani d . 1 . .
C C26 0.58046(11) -0.0960(3) 0.15362(9) 0.0316(4) Uani d . 1 . .
H H1 0.8205(12) 0.559(3) 0.1480(10) 0.039(4) Uiso d . 1 . .
H H13 0.7502(12) 1.291(4) -0.0711(10) 0.041(4) Uiso d . 1 . .
H H12 0.6663(12) 0.961(3) -0.0395(8) 0.032(4) Uiso d . 1 . .
H H2 0.5745(13) 0.328(3) 0.0717(9) 0.041(4) Uiso d . 1 . .
H H23 0.7751(12) -0.257(3) 0.3782(10) 0.040(4) Uiso d . 1 . .
H H26 0.5289(12) -0.059(3) 0.0951(9) 0.032(4) Uiso d . 1 . .
H H22 0.8256(13) 0.077(4) 0.3210(9) 0.044(4) Uiso d . 1 . .
H H25 0.4762(13) -0.375(3) 0.1504(9) 0.043(4) Uiso d . 1 . .
H H24 0.5963(12) -0.477(4) 0.2916(9) 0.043(4) Uiso d . 1 . .
H H14 0.9397(13) 1.385(4) 0.0187(10) 0.056(5) Uiso d . 1 . .
H H15 1.0520(15) 1.117(4) 0.1465(10) 0.060(5) Uiso d . 1 . .
H H16 0.9654(14) 0.800(4) 0.1778(11) 0.055(5) Uiso d . 1 . .

loop_
_atom_site_aniso_label
_atom_site_aniso_U_11
_atom_site_aniso_U_22
_atom_site_aniso_U_33
_atom_site_aniso_U_12
_atom_site_aniso_U_13
_atom_site_aniso_U_23
O1 0.0223(5) 0.0518(7) 0.0288(6) -0.0014(4) 0.0100(5) 0.0106(5)
O2 0.0231(5) 0.0527(7) 0.0304(6) -0.0018(5) 0.0107(5) 0.0068(5)
N1 0.0205(6) 0.0363(7) 0.0235(6) -0.0025(5) 0.0097(5) 0.0026(6)
N2 0.0199(6) 0.0351(7) 0.0239(6) -0.0017(5) 0.0106(5) 0.0007(6)
C1 0.0234(7) 0.0333(8) 0.0226(7) -0.0020(6) 0.0130(6) -0.0018(7)
C2 0.0237(7) 0.0320(8) 0.0243(7) 0.0018(6) 0.0128(6) -0.0015(7)
C11 0.0275(7) 0.0316(8) 0.0297(8) -0.0041(6) 0.0178(6) -0.0048(7)
C12 0.0308(8) 0.0373(9) 0.0289(8) -0.0040(6) 0.0178(7) -0.0030(7)
C13 0.0443(9) 0.0417(10) 0.0360(9) -0.0046(7) 0.0270(8) -0.0006(8)
C14 0.0473(10) 0.0458(11) 0.0562(11) -0.0118(8) 0.0366(9) -0.0009(9)
C15 0.0303(9) 0.0560(12) 0.0579(12) -0.0089(8) 0.0223(9) 0.0049(10)
C16 0.0273(8) 0.0438(10) 0.0413(10) -0.0041(7) 0.0162(7) 0.0051(9)
C21 0.0279(7) 0.0267(8) 0.0276(7) 0.0058(6) 0.0173(6) 0.0011(7)
C22 0.0333(8) 0.0339(9) 0.0286(8) 0.0037(6) 0.0169(7) 0.0011(7)
C23 0.0441(9) 0.0422(10) 0.0296(8) 0.0067(7) 0.0227(7) 0.0047(8)
C24 0.0471(9) 0.0367(9) 0.0444(9) 0.0052(7) 0.0340(8) 0.0080(8)
C25 0.0357(8) 0.0356(9) 0.0425(9) 0.0002(7) 0.0261(8) 0.0015(8)
C26 0.0282(7) 0.0355(9) 0.0286(8) 0.0033(6) 0.0165(7) 0.0026(7)

loop_
_atom_type_symbol
_atom_type_description
_atom_type_scat_dispersion_real
_atom_type_scat_dispersion_imag
_atom_type_scat_source
C C 0.0033 0.0016 'International Tables Vol C Tables 4.2.6.8 and 6.1.1.4'
H H 0 0 'International Tables Vol C Tables 4.2.6.8 and 6.1.1.4'
N N 0.0061 0.0033 'International Tables Vol C Tables 4.2.6.8 and 6.1.1.4'
O O 0.0106 0.006 'International Tables Vol C Tables 4.2.6.8 and 6.1.1.4'

loop_
_exptl_crystal_face_index_h
_exptl_crystal_face_index_k
_exptl_crystal_face_index_l
_exptl_crystal_face_perp_dist
2 -6 4 0.2387
-2 6 -4 0.2637
-11 0 -18 0.081
-18 0 15 0.0428
16 0 -18 0.0576
12 0 18 0.0076

loop_
_geom_angle_atom_site_label_1
_geom_angle_atom_site_label_2
_geom_angle_atom_site_label_3
_geom_angle_site_symmetry_1
_geom_angle_site_symmetry_3
_geom_angle
_geom_angle_publ_flag
C1 N1 C11 . . 128.07(12) ?
C1 N1 H1 . . 113.5(9) ?
C11 N1 H1 . . 118.4(9) ?
C2 N2 C1 . . 127.79(11) ?
C2 N2 H2 . . 118.7(9) ?
C1 N2 H2 . . 112.3(10) ?
O1 C1 N1 . . 125.41(14) ?
O1 C1 N2 . . 118.47(11) ?
N1 C1 N2 . . 116.12(12) ?
O2 C2 N2 . . 122.27(13) ?
O2 C2 C21 . . 120.53(12) ?
N2 C2 C21 . . 117.20(12) ?
C12 C11 C16 . . 119.63(14) ?
C12 C11 N1 . . 124.25(12) ?
C16 C11 N1 . . 116.12(13) ?
C11 C12 C13 . . 119.38(14) ?
C11 C12 H12 . . 120.2(8) ?
C13 C12 H12 . . 120.4(8) ?
C14 C13 C12 . . 120.96(16) ?
C14 C13 H13 . . 120.3(9) ?
C12 C13 H13 . . 118.7(9) ?
C15 C14 C13 . . 119.33(16) ?
C15 C14 H14 . . 123.1(10) ?
C13 C14 H14 . . 117.5(10) ?
C14 C15 C16 . . 120.59(15) ?
C14 C15 H15 . . 122.2(10) ?
C16 C15 H15 . . 117.2(11) ?
C15 C16 C11 . . 120.10(16) ?
C15 C16 H16 . . 123.5(10) ?
C11 C16 H16 . . 116.4(10) ?
C26 C21 C22 . . 119.31(14) ?
C26 C21 C2 . . 123.99(13) ?
C22 C21 C2 . . 116.69(13) ?
C23 C22 C21 . . 120.37(14) ?
C23 C22 H22 . . 121.3(9) ?
C21 C22 H22 . . 118.3(9) ?
C22 C23 C24 . . 120.06(15) ?
C22 C23 H23 . . 119.3(9) ?
C24 C23 H23 . . 120.7(9) ?
C25 C24 C23 . . 120.03(15) ?
C25 C24 H24 . . 119.1(9) ?
C23 C24 H24 . . 120.9(9) ?
C24 C25 C26 . . 120.07(15) ?
C24 C25 H25 . . 121.3(9) ?
C26 C25 H25 . . 118.6(9) ?
C25 C26 C21 . . 120.16(14) ?
C25 C26 H26 . . 118.5(9) ?
C21 C26 H26 . . 121.4(9) ?

loop_
_geom_bond_atom_site_label_1
_geom_bond_atom_site_label_2
_geom_bond_site_symmetry_2
_geom_bond_distance
_geom_bond_publ_flag
O1 C1 . 1.2308(16) ?
O2 C2 . 1.2304(15) ?
N1 C1 . 1.3419(16) ?
N1 C11 . 1.4114(18) ?
N1 H1 . 0.926(16) ?
N2 C2 . 1.3731(18) ?
N2 C1 . 1.4058(18) ?
N2 H2 . 0.930(15) ?
C2 C21 . 1.494(2) ?
C11 C12 . 1.388(2) ?
C11 C16 . 1.3907(19) ?
C12 C13 . 1.388(2) ?
C12 H12 . 1.001(14) ?
C13 C14 . 1.380(2) ?
C13 H13 . 0.984(17) ?
C14 C15 . 1.378(3) ?
C14 H14 . 1.007(19) ?
C15 C16 . 1.381(2) ?
C15 H15 . 0.975(18) ?
C16 H16 . 0.956(19) ?
C21 C26 . 1.394(2) ?
C21 C22 . 1.3950(19) ?
C22 C23 . 1.382(2) ?
C22 H22 . 0.988(16) ?
C23 C24 . 1.388(2) ?
C23 H23 . 0.998(16) ?
C24 C25 . 1.386(2) ?
C24 H24 . 0.983(17) ?
C25 C26 . 1.388(2) ?
C25 H25 . 0.980(16) ?
C26 H26 . 0.979(15) ?

loop_
_geom_hbond_atom_site_label_D
_geom_hbond_atom_site_label_H
_geom_hbond_atom_site_label_A
_geom_hbond_site_symmetry_A
_geom_hbond_distance_DH
_geom_hbond_distance_HA
_geom_hbond_distance_DA
_geom_hbond_angle_DHA
N1 H1 O2 . 0.93(2) 1.85(2) 2.634(2) 140.0(10)
N2 H2 O1 3_665 0.93(2) 1.97(2) 2.8820(10) 169.0(10)

loop_
_geom_torsion_atom_site_label_1
_geom_torsion_atom_site_label_2
_geom_torsion_atom_site_label_3
_geom_torsion_atom_site_label_4
_geom_torsion_site_symmetry_1
_geom_torsion_site_symmetry_2
_geom_torsion_site_symmetry_3
_geom_torsion_site_symmetry_4
_geom_torsion
_geom_torsion_publ_flag
N1 C1 N2 C2 . . . . 3.0(2) ?

loop_
_cod_related_entry_id
_cod_related_entry_database
_cod_related_entry_code
1 ChemSpider 67144
